data_7243256
loop_
_publ_author_name
'Litzbarski, Leszek S.'
'Klimczuk, Tomasz'
'Winiarski, Micha\/l J.'

_publ_section_title
;
 Ho2Pd1.3Ge2.7 -- a ternary AlB2-type cluster glass system
;
_journal_issue 41
_journal_name_full 'RSC Advances'
_journal_page_first 25187
_journal_page_last 25193
_journal_paper_doi 10.1039/D1RA04422B
_journal_volume 11
_journal_year 2021
_chemical_formula_sum 'Ge1.35 Ho Pd0.65'
_chemical_formula_weight 332.13
_space_group_IT_number 191
_space_group_name_Hall '-P 6 2'
_space_group_name_H-M_alt 'P 6/m m m'
_symmetry_cell_setting hexagonal
_symmetry_space_group_name_Hall '-P 6 2'
_symmetry_space_group_name_H-M 'P 6/m m m'
_audit_update_record
;
2021-07-06 deposited with the CCDC.	2021-07-21 downloaded from the CCDC.
;
_cell_angle_alpha 90.0000
_cell_angle_beta 90.0000
_cell_angle_gamma 120.000
_cell_formula_units_Z 1
_cell_length_a 6.19278
_cell_length_b 6.19278
_cell_length_c 8.24802
_cell_measurement_temperature 295(1)
_cell_volume 273.938
_computing_structure_refinement FULLPROF
_diffrn_ambient_temperature 300
_diffrn_detector_type LynxEye-XE
_diffrn_measurement_device_type 'Bruker D2 Phaser'
_diffrn_measurement_method Debye-Scherrer
_diffrn_radiation_type 'Cu K\a'
_diffrn_source 'sealed X-ray tube'
_exptl_crystal_colour silver
_exptl_crystal_preparation 'Magnetic properties,Magnetic properties'
_pd_char_colour silver
_pd_meas_2theta_range_inc 0.010103
_pd_meas_2theta_range_max 90.00013
_pd_meas_2theta_range_min 5.06197
_pd_meas_number_of_points 8410
_pd_meas_scan_method cont
_pd_proc_ls_prof_R_factor 5.5033
_pd_proc_ls_prof_wR_expected 2.8093
_pd_proc_ls_prof_wR_factor 7.1328
_pd_proc_wavelength 1.5406
_pd_spec_mount_mode reflection
_pd_spec_shape flat_sheet
_refine_ls_goodness_of_fit_all 2.54
_refine_ls_number_parameters 69
_refine_ls_number_reflns 50
_refine_ls_number_restraints 0
_refine_ls_R_I_factor 2.0879
_cod_data_source_file d1ra04422b2.cif
_cod_data_source_block Ho2Pd1-3Ge2-7
_cod_depositor_comments
;
The following automatic conversions were performed:

data item '_symmetry_cell_setting' value 'Hexagonal' was changed to
'hexagonal' in accordance with the
/home/data/users/saulius/crontab/automatic-downloads/rss-feeds/RSC/lib/dictionaries/cif_core.dic
dictionary named 'cif_core.dic' version 2.4.2 last updated on
2011-04-26.

Automatic conversion script
Id: cif_fix_values 7556 2019-12-06 15:28:31Z antanas 
;
_cod_original_cell_volume 273.937
_cod_original_formula_sum 'Ho1 Pd0.65 Ge1.35'
_cod_database_code 7243256
_publcif_funding_html
;
;

loop_
_symmetry_equiv_pos_as_xyz
x,y,z
x-y,x,z
-y,-x,-z
-y,x-y,z
x-y,-y,-z
-x,-y,z
x,x-y,-z
-x+y,y,-z
y,-x+y,z
-x+y,-x,z
y,x,-z
-x,-x+y,-z
-x,-y,-z
-x+y,-x,-z
y,x,z
y,-x+y,-z
-x+y,y,z
x,y,-z
-x,-x+y,z
x-y,-y,z
-y,x-y,-z
x-y,x,-z
-y,-x,z
x,x-y,z

loop_
_atom_site_label
_atom_site_fract_x
_atom_site_fract_y
_atom_site_fract_z
_atom_site_U_iso_or_equiv
_atom_site_occupancy
_atom_site_adp_type
_atom_site_type_symbol
Ho 0.00000 0.00000 0.00000 0.0237(4) 1.00000 Uiso Ho
Pd 0.33333 0.66667 0.50000 0.0149(4) 0.32493 Uiso Pd
Ge 0.33333 0.66667 0.50000 0.0149(4) 0.67495 Uiso Ge

loop_
_atom_type_symbol
_atom_type_scat_Cromer_Mann_a1
_atom_type_scat_Cromer_Mann_b1
_atom_type_scat_Cromer_Mann_a2
_atom_type_scat_Cromer_Mann_b2
_atom_type_scat_Cromer_Mann_a3
_atom_type_scat_Cromer_Mann_b3
_atom_type_scat_Cromer_Mann_a4
_atom_type_scat_Cromer_Mann_b4
_atom_type_scat_Cromer_Mann_c
_atom_type_scat_dispersion_real
_atom_type_scat_dispersion_imag
_atom_type_scat_source
ho 26.90490 2.07051 17.29400 0.19794 14.55830 11.44070 3.63837 92.65660 4.56796 -12.25500 3.70400 International_Tables_for_Crystallography_Vol.C(1991)_Tables_6.1.1.4_and_6.1.1.5
pd 19.33190 0.69866 15.50170 7.98929 5.29537 25.20520 0.60584 76.89860 5.26593 -0.05900 3.93400 International_Tables_for_Crystallography_Vol.C(1991)_Tables_6.1.1.4_and_6.1.1.5
ge 16.08160 2.85090 6.37470 0.25160 3.70680 11.44680 3.68300 54.76250 2.13130 -1.16300 0.88600 International_Tables_for_Crystallography_Vol.C(1991)_Tables_6.1.1.4_and_6.1.1.5

loop_
_geom_angle_atom_site_label_1
_geom_angle_atom_site_label_2
_geom_angle_atom_site_label_3
_geom_angle_site_symmetry_1
_geom_angle_site_symmetry_2
_geom_angle_site_symmetry_3
_geom_angle
_geom_angle_publ_flag
? ? ? ? ? ? ? ?

loop_
_geom_bond_atom_site_label_1
_geom_bond_atom_site_label_2
_geom_bond_site_symmetry_1
_geom_bond_site_symmetry_2
_geom_bond_distance
_geom_bond_publ_flag
? ? ? ? ? ?

loop_
_geom_contact_atom_site_label_1
_geom_contact_atom_site_label_2
_geom_contact_distance
_geom_contact_site_symmetry_1
_geom_contact_site_symmetry_2
_geom_contact_publ_flag
? ? ? ? ? ?

loop_
_geom_hbond_atom_site_label_D
_geom_hbond_atom_site_label_H
_geom_hbond_atom_site_label_A
_geom_hbond_site_symmetry_D
_geom_hbond_site_symmetry_H
_geom_hbond_site_symmetry_A
_geom_hbond_distance_DH
_geom_hbond_distance_HA
_geom_hbond_distance_DA
_geom_hbond_angle_DHA
_geom_hbond_publ_flag
? ? ? ? ? ? ? ? ? ? ?

loop_
_geom_torsion_atom_site_label_1
_geom_torsion_atom_site_label_2
_geom_torsion_atom_site_label_3
_geom_torsion_atom_site_label_4
_geom_torsion_site_symmetry_1
_geom_torsion_site_symmetry_2
_geom_torsion_site_symmetry_3
_geom_torsion_site_symmetry_4
_geom_torsion
_geom_torsion_publ_flag
? ? ? ? ? ? ? ? ? ?
